data_4319866
loop_
_publ_author_name
'Eric Bosch'
'Charles L. Barnes'

_publ_section_title
;
 1,2-Bis(2-pyridylethynyl)benzene, a Novel Trans-Chelating Bipyridyl
 Ligand. Structural Characterization of the Complexes with Silver(I)
 Triflate and Palladium(II) Chloride
;
_journal_name_full 'Inorganic Chemistry'
_journal_page_first 3097
_journal_page_last 3100
_journal_paper_doi 10.1021/ic010058u
_journal_volume 40
_journal_year 2001
_chemical_formula_sum 'C22 H14 Ag Cl2 F3 N2 O3 S'
_chemical_formula_weight 622.18
_chemical_name_systematic
;
  ?
;
_space_group_IT_number 14
_symmetry_cell_setting monoclinic
_symmetry_space_group_name_Hall '-P 2yn'
_symmetry_space_group_name_H-M 'P 1 21/n 1'
_atom_sites_solution_hydrogens geom
_atom_sites_solution_primary direct
_atom_sites_solution_secondary difmap
_audit_creation_method SHELXL-97
_cell_angle_alpha 90.00
_cell_angle_beta 90.438(4)
_cell_angle_gamma 90.00
_cell_formula_units_Z 4
_cell_length_a 8.3926(17)
_cell_length_b 13.788(3)
_cell_length_c 20.091(4)
_cell_measurement_reflns_used 939
_cell_measurement_temperature 173(2)
_cell_measurement_theta_max 26.0
_cell_measurement_theta_min 3.0
_cell_volume 2324.8(8)
_computing_cell_refinement 'SMART (Bruker, 1998)'
_computing_data_collection 'SMART (Bruker, 1998)'
_computing_data_reduction 'SAINT (Bruker, 1998)'
_computing_molecular_graphics 'ORTEP-III (Burnett & Johnson, 1996)'
_computing_publication_material 'CIFTAB (Sheldrick, 1997)'
_computing_structure_refinement 'SHELXL-97 (Sheldrick, 1997)'
_computing_structure_solution 'SHELXS-97 (Sheldrick, 1990)'
_diffrn_ambient_temperature 173(2)
_diffrn_measured_fraction_theta_full 0.996
_diffrn_measured_fraction_theta_max 0.996
_diffrn_measurement_device_type 'Bruker SMART CCD area detector'
_diffrn_measurement_method 'omega scans'
_diffrn_radiation_monochromator graphite
_diffrn_radiation_source 'fine-focus sealed tube'
_diffrn_radiation_type MoK\a
_diffrn_radiation_wavelength 0.71073
_diffrn_reflns_av_R_equivalents 0.0392
_diffrn_reflns_av_sigmaI/netI 0.0491
_diffrn_reflns_limit_h_max 10
_diffrn_reflns_limit_h_min -10
_diffrn_reflns_limit_k_max 16
_diffrn_reflns_limit_k_min -17
_diffrn_reflns_limit_l_max 19
_diffrn_reflns_limit_l_min -25
_diffrn_reflns_number 14161
_diffrn_reflns_theta_full 27.11
_diffrn_reflns_theta_max 27.11
_diffrn_reflns_theta_min 1.79
_diffrn_standards_decay_% 0.0
_exptl_absorpt_coefficient_mu 1.239
_exptl_absorpt_correction_T_max 0.8359
_exptl_absorpt_correction_T_min 0.6710
_exptl_absorpt_correction_type multi-scan
_exptl_absorpt_process_details
;
  Data were corrected for decay and absorption using the program SADABS
  based on the method of R.H. Blessing (Acta Cryst. A51, 33-38, 1995).
;
_exptl_crystal_colour 'pale yellow'
_exptl_crystal_density_diffrn 1.778
_exptl_crystal_density_method 'not measured'
_exptl_crystal_description Needle
_exptl_crystal_F_000 1232
_exptl_crystal_size_max 0.35
_exptl_crystal_size_mid 0.15
_exptl_crystal_size_min 0.15
_refine_diff_density_max 0.904
_refine_diff_density_min -0.702
_refine_diff_density_rms 0.085
_refine_ls_extinction_method none
_refine_ls_goodness_of_fit_ref 0.955
_refine_ls_hydrogen_treatment mixed
_refine_ls_matrix_type full
_refine_ls_number_parameters 307
_refine_ls_number_reflns 5103
_refine_ls_number_restraints 0
_refine_ls_restrained_S_all 0.955
_refine_ls_R_factor_all 0.0586
_refine_ls_R_factor_gt 0.0366
_refine_ls_shift/su_max 0.002
_refine_ls_shift/su_mean 0.000
_refine_ls_structure_factor_coef Fsqd
_refine_ls_weighting_details 'calc w=1/[\s^2^(Fo^2^)+(0.0463P)^2^+0.0000P] where P=(Fo^2^+2Fc^2^)/3'
_refine_ls_weighting_scheme calc
_refine_ls_wR_factor_gt 0.0817
_refine_ls_wR_factor_ref 0.0890
_reflns_number_gt 3645
_reflns_number_total 5103
_reflns_threshold_expression >2sigma(I)
_cod_data_source_file ic010058u_1.cif
_cod_data_source_block BDPBAG
_cod_depositor_comments
;
The following automatic conversions were performed:

'_symmetry_cell_setting' value 'Monoclinic' changed to 'monoclinic'
according to the built-in table from CIF Core dictionary named
'cif_core.dic' version 2.4.1 from
2010-06-29.

'_exptl_absorpt_correction_type' value 'Multiscan'
changed to 'multi-scan' according to the built-in table from CIF Core
dictionary named 'cif_core.dic' version 2.4.1 from 2010-06-29.

Automatic conversion script
Id: cif_fix_values 1646 2011-03-28 12:23:43Z adriana 
;
_cod_original_cell_volume 2324.7(8)
_cod_database_code 4319866

loop_
_symmetry_equiv_pos_as_xyz
'x, y, z'
'-x+1/2, y+1/2, -z+1/2'
'-x, -y, -z'
'x-1/2, -y-1/2, z-1/2'

loop_
_atom_site_label
_atom_site_type_symbol
_atom_site_fract_x
_atom_site_fract_y
_atom_site_fract_z
_atom_site_U_iso_or_equiv
_atom_site_adp_type
_atom_site_occupancy
_atom_site_symmetry_multiplicity
_atom_site_calc_flag
_atom_site_refinement_flags
_atom_site_disorder_assembly
_atom_site_disorder_group
Ag1 Ag 0.33494(3) 0.552438(17) 0.109011(13) 0.03504(9) Uani 1 1 d . . .
Cl1 Cl 0.21493(13) 0.49807(10) -0.47791(5) 0.0715(3) Uani 1 1 d . . .
F1 F 0.2916(3) 0.21437(18) 0.18515(11) 0.0643(7) Uani 1 1 d . . .
O1 O 0.1068(3) 0.06621(16) 0.25708(12) 0.0425(6) Uani 1 1 d . . .
N1 N 0.2170(3) 0.69085(17) 0.10396(12) 0.0276(6) Uani 1 1 d . . .
C1 C 0.2330(4) 0.7561(2) 0.15301(16) 0.0355(8) Uani 1 1 d . . .
H1 H 0.3055 0.7425 0.1883 0.043 Uiso 1 1 calc R . .
Cl2 Cl 0.09697(17) 0.64283(9) -0.38572(10) 0.1089(6) Uani 1 1 d . . .
S2 S 0.02314(9) 0.12579(5) 0.20967(4) 0.02980(19) Uani 1 1 d . . .
F2 F 0.1279(3) 0.21584(17) 0.10352(10) 0.0671(7) Uani 1 1 d . . .
O2 O -0.0334(3) 0.21649(16) 0.23549(12) 0.0400(6) Uani 1 1 d . . .
N2 N 0.4606(3) 0.41618(18) 0.10978(13) 0.0315(6) Uani 1 1 d . . .
C2 C 0.1488(4) 0.8425(2) 0.15457(17) 0.0375(8) Uani 1 1 d . . .
H2 H 0.1618 0.8865 0.1906 0.045 Uiso 1 1 calc R . .
F3 F 0.2535(3) 0.08503(18) 0.12746(13) 0.0713(7) Uani 1 1 d . . .
O3 O -0.0867(3) 0.07505(17) 0.16714(14) 0.0502(7) Uani 1 1 d . . .
C3 C 0.0463(4) 0.8629(2) 0.10317(18) 0.0389(8) Uani 1 1 d . . .
H3 H -0.0117 0.9221 0.1028 0.047 Uiso 1 1 calc R . .
C4 C 0.0275(4) 0.7970(2) 0.05156(17) 0.0357(8) Uani 1 1 d . . .
H4 H -0.0436 0.8101 0.0157 0.043 Uiso 1 1 calc R . .
C5 C 0.1148(4) 0.7114(2) 0.05344(15) 0.0277(7) Uani 1 1 d . . .
C6 C 0.1024(4) 0.6412(2) 0.00087(16) 0.0282(7) Uani 1 1 d . . .
C7 C 0.0956(4) 0.5847(2) -0.04401(16) 0.0277(7) Uani 1 1 d . . .
C8 C 0.0900(4) 0.5214(2) -0.10082(15) 0.0274(7) Uani 1 1 d . . .
C9 C -0.0047(4) 0.5458(2) -0.15570(16) 0.0323(7) Uani 1 1 d . . .
H9 H -0.0684 0.6027 -0.1545 0.039 Uiso 1 1 calc R . .
C10 C -0.0065(4) 0.4877(2) -0.21177(17) 0.0379(8) Uani 1 1 d . . .
H10 H -0.0720 0.5043 -0.2488 0.046 Uiso 1 1 calc R . .
C11 C 0.0881(4) 0.4049(3) -0.21375(17) 0.0409(8) Uani 1 1 d . . .
H11 H 0.0880 0.3656 -0.2526 0.049 Uiso 1 1 calc R . .
C12 C 0.1817(4) 0.3794(2) -0.16006(17) 0.0364(8) Uani 1 1 d . . .
H12 H 0.2452 0.3224 -0.1621 0.044 Uiso 1 1 calc R . .
C13 C 0.1844(4) 0.4363(2) -0.10271(16) 0.0291(7) Uani 1 1 d . . .
C14 C 0.2821(4) 0.4095(2) -0.04650(16) 0.0302(7) Uani 1 1 d . . .
C15 C 0.3611(4) 0.3852(2) 0.00029(17) 0.0316(7) Uani 1 1 d . . .
C16 C 0.4583(4) 0.3563(2) 0.05639(16) 0.0299(7) Uani 1 1 d . . .
C17 C 0.5475(4) 0.2713(2) 0.05473(18) 0.0361(8) Uani 1 1 d . . .
H17 H 0.5414 0.2291 0.0174 0.043 Uiso 1 1 calc R . .
C18 C 0.6449(4) 0.2492(2) 0.10826(19) 0.0386(8) Uani 1 1 d . . .
H18 H 0.7096 0.1926 0.1075 0.046 Uiso 1 1 calc R . .
C19 C 0.6478(4) 0.3094(2) 0.16265(19) 0.0371(8) Uani 1 1 d . . .
H19 H 0.7131 0.2947 0.2002 0.045 Uiso 1 1 calc R . .
C20 C 0.5536(4) 0.3919(2) 0.16170(17) 0.0333(7) Uani 1 1 d . . .
H20 H 0.5549 0.4332 0.1996 0.040 Uiso 1 1 calc R . .
C21 C 0.1813(4) 0.1620(3) 0.15362(17) 0.0401(8) Uani 1 1 d . . .
C22 C 0.1168(4) 0.5202(3) -0.40267(18) 0.0434(9) Uani 1 1 d . . .
H22A H 0.0097 0.4902 -0.4046 0.052 Uiso 1 1 calc R . .
H22B H 0.1771 0.4890 -0.3659 0.052 Uiso 1 1 calc R . .

loop_
_atom_site_aniso_label
_atom_site_aniso_U_11
_atom_site_aniso_U_22
_atom_site_aniso_U_33
_atom_site_aniso_U_23
_atom_site_aniso_U_13
_atom_site_aniso_U_12
Ag1 0.04027(16) 0.02631(14) 0.03846(16) 0.00123(11) -0.00426(11) 0.00857(11)
Cl1 0.0502(6) 0.1216(10) 0.0427(6) 0.0005(6) -0.0044(5) -0.0188(6)
F1 0.0480(14) 0.0876(17) 0.0573(15) 0.0016(13) 0.0066(11) -0.0275(13)
O1 0.0489(15) 0.0397(13) 0.0389(14) 0.0102(11) -0.0060(12) -0.0006(11)
N1 0.0339(15) 0.0221(12) 0.0269(14) 0.0018(11) 0.0020(11) 0.0031(10)
C1 0.042(2) 0.0337(17) 0.0307(18) -0.0016(15) -0.0051(15) 0.0031(15)
Cl2 0.0719(9) 0.0496(7) 0.2052(19) -0.0210(9) 0.0050(10) 0.0105(6)
S2 0.0271(4) 0.0305(4) 0.0317(4) -0.0033(3) -0.0042(3) 0.0014(3)
F2 0.094(2) 0.0717(16) 0.0356(13) 0.0186(12) -0.0009(12) 0.0066(14)
O2 0.0353(13) 0.0406(13) 0.0440(14) -0.0103(11) -0.0002(11) 0.0086(10)
N2 0.0266(14) 0.0293(13) 0.0385(16) 0.0045(12) -0.0021(12) 0.0018(11)
C2 0.046(2) 0.0318(17) 0.035(2) -0.0094(15) -0.0054(16) 0.0037(15)
F3 0.0729(17) 0.0715(16) 0.0700(17) -0.0101(14) 0.0298(14) 0.0215(14)
O3 0.0384(14) 0.0508(15) 0.0611(18) -0.0194(13) -0.0158(13) -0.0049(11)
C3 0.042(2) 0.0243(16) 0.050(2) -0.0050(15) -0.0058(17) 0.0095(14)
C4 0.0359(19) 0.0299(17) 0.041(2) -0.0019(15) -0.0078(15) 0.0057(14)
C5 0.0287(17) 0.0255(15) 0.0288(17) -0.0004(13) 0.0015(13) -0.0017(12)
C6 0.0262(17) 0.0269(16) 0.0314(18) 0.0029(14) 0.0004(13) -0.0002(12)
C7 0.0272(17) 0.0274(15) 0.0284(17) 0.0043(14) -0.0008(13) -0.0002(13)
C8 0.0260(16) 0.0271(15) 0.0292(17) -0.0017(13) 0.0071(13) -0.0061(13)
C9 0.0319(18) 0.0316(17) 0.0334(18) 0.0005(15) 0.0003(14) -0.0015(14)
C10 0.041(2) 0.0423(19) 0.0302(19) -0.0014(16) -0.0017(15) -0.0054(16)
C11 0.048(2) 0.046(2) 0.0291(19) -0.0124(16) 0.0038(16) -0.0067(17)
C12 0.041(2) 0.0336(18) 0.035(2) -0.0063(15) 0.0072(15) 0.0007(15)
C13 0.0292(17) 0.0274(16) 0.0308(17) -0.0009(14) 0.0076(13) -0.0044(13)
C14 0.0310(18) 0.0266(15) 0.0332(19) -0.0044(14) 0.0060(15) 0.0003(13)
C15 0.0299(17) 0.0252(16) 0.040(2) -0.0028(14) 0.0068(15) 0.0023(13)
C16 0.0260(17) 0.0256(15) 0.0382(19) 0.0083(14) 0.0039(14) 0.0006(12)
C17 0.0338(19) 0.0279(16) 0.047(2) 0.0050(15) 0.0097(16) 0.0017(14)
C18 0.0279(18) 0.0278(17) 0.060(2) 0.0090(17) 0.0078(16) 0.0062(14)
C19 0.0250(17) 0.0337(18) 0.053(2) 0.0188(17) -0.0017(15) -0.0009(14)
C20 0.0290(17) 0.0314(17) 0.039(2) 0.0058(15) -0.0015(15) 0.0001(13)
C21 0.046(2) 0.043(2) 0.0310(19) 0.0002(16) 0.0028(16) 0.0035(17)
C22 0.040(2) 0.046(2) 0.044(2) 0.0068(17) -0.0047(17) 0.0012(17)

loop_
_atom_type_symbol
_atom_type_description
_atom_type_scat_dispersion_real
_atom_type_scat_dispersion_imag
_atom_type_scat_source
C C 0.0033 0.0016 'International Tables Vol C Tables 4.2.6.8 and 6.1.1.4'
H H 0.0000 0.0000 'International Tables Vol C Tables 4.2.6.8 and 6.1.1.4'
N N 0.0061 0.0033 'International Tables Vol C Tables 4.2.6.8 and 6.1.1.4'
O O 0.0106 0.0060 'International Tables Vol C Tables 4.2.6.8 and 6.1.1.4'
F F 0.0171 0.0103 'International Tables Vol C Tables 4.2.6.8 and 6.1.1.4'
S S 0.1246 0.1234 'International Tables Vol C Tables 4.2.6.8 and 6.1.1.4'
Cl Cl 0.1484 0.1585 'International Tables Vol C Tables 4.2.6.8 and 6.1.1.4'
Ag Ag -0.8971 1.1015 'International Tables Vol C Tables 4.2.6.8 and 6.1.1.4'

loop_
_geom_angle_atom_site_label_1
_geom_angle_atom_site_label_2
_geom_angle_atom_site_label_3
_geom_angle
_geom_angle_site_symmetry_1
_geom_angle_site_symmetry_3
_geom_angle_publ_flag
N1 Ag1 N2 177.02(10) . . ?
C1 N1 C5 118.1(2) . . ?
C1 N1 Ag1 121.1(2) . . ?
C5 N1 Ag1 120.61(19) . . ?
N1 C1 C2 123.0(3) . . ?
O3 S2 O2 115.31(14) . . ?
O3 S2 O1 115.13(15) . . ?
O2 S2 O1 114.80(14) . . ?
O3 S2 C21 103.53(17) . . ?
O2 S2 C21 103.27(15) . . ?
O1 S2 C21 102.25(16) . . ?
C20 N2 C16 118.0(3) . . ?
C20 N2 Ag1 120.3(2) . . ?
C16 N2 Ag1 121.48(19) . . ?
C3 C2 C1 118.6(3) . . ?
C2 C3 C4 119.8(3) . . ?
C3 C4 C5 118.7(3) . . ?
N1 C5 C4 121.9(3) . . ?
N1 C5 C6 116.9(3) . . ?
C4 C5 C6 121.2(3) . . ?
C7 C6 C5 177.8(3) . . ?
C6 C7 C8 176.5(3) . . ?
C9 C8 C13 119.6(3) . . ?
C9 C8 C7 119.7(3) . . ?
C13 C8 C7 120.6(3) . . ?
C10 C9 C8 120.5(3) . . ?
C9 C10 C11 119.7(3) . . ?
C12 C11 C10 120.7(3) . . ?
C11 C12 C13 120.6(3) . . ?
C12 C13 C8 118.9(3) . . ?
C12 C13 C14 120.6(3) . . ?
C8 C13 C14 120.5(3) . . ?
C15 C14 C13 178.4(3) . . ?
C14 C15 C16 179.2(4) . . ?
N2 C16 C17 121.9(3) . . ?
N2 C16 C15 117.1(3) . . ?
C17 C16 C15 121.0(3) . . ?
C18 C17 C16 118.9(3) . . ?
C19 C18 C17 119.6(3) . . ?
C18 C19 C20 118.6(3) . . ?
N2 C20 C19 123.0(3) . . ?
F2 C21 F1 106.7(3) . . ?
F2 C21 F3 107.4(3) . . ?
F1 C21 F3 107.7(3) . . ?
F2 C21 S2 112.3(3) . . ?
F1 C21 S2 111.3(2) . . ?
F3 C21 S2 111.2(2) . . ?
Cl2 C22 Cl1 112.7(2) . . ?

loop_
_geom_bond_atom_site_label_1
_geom_bond_atom_site_label_2
_geom_bond_distance
_geom_bond_site_symmetry_2
_geom_bond_publ_flag
Ag1 N1 2.152(2) . ?
Ag1 N2 2.155(3) . ?
Cl1 C22 1.753(4) . ?
F1 C21 1.331(4) . ?
O1 S2 1.437(2) . ?
N1 C1 1.340(4) . ?
N1 C5 1.354(4) . ?
C1 C2 1.385(4) . ?
Cl2 C22 1.733(4) . ?
S2 O3 1.434(2) . ?
S2 O2 1.436(2) . ?
S2 C21 1.817(4) . ?
F2 C21 1.326(4) . ?
N2 C20 1.340(4) . ?
N2 C16 1.354(4) . ?
C2 C3 1.368(4) . ?
F3 C21 1.332(4) . ?
C3 C4 1.387(4) . ?
C4 C5 1.390(4) . ?
C5 C6 1.436(4) . ?
C6 C7 1.192(4) . ?
C7 C8 1.438(4) . ?
C8 C9 1.395(4) . ?
C8 C13 1.416(4) . ?
C9 C10 1.382(4) . ?
C10 C11 1.391(5) . ?
C11 C12 1.375(5) . ?
C12 C13 1.394(4) . ?
C13 C14 1.439(4) . ?
C14 C15 1.194(4) . ?
C15 C16 1.442(4) . ?
C16 C17 1.392(4) . ?
C17 C18 1.380(4) . ?
C18 C19 1.372(5) . ?
C19 C20 1.386(4) . ?

loop_
_geom_torsion_atom_site_label_1
_geom_torsion_atom_site_label_2
_geom_torsion_atom_site_label_3
_geom_torsion_atom_site_label_4
_geom_torsion
_geom_torsion_site_symmetry_1
_geom_torsion_site_symmetry_2
_geom_torsion_site_symmetry_3
_geom_torsion_site_symmetry_4
_geom_torsion_publ_flag
N2 Ag1 N1 C1 -112.8(18) . . . . ?
N2 Ag1 N1 C5 72.2(19) . . . . ?
C5 N1 C1 C2 0.7(5) . . . . ?
Ag1 N1 C1 C2 -174.3(3) . . . . ?
N1 Ag1 N2 C20 114.1(18) . . . . ?
N1 Ag1 N2 C16 -60.8(19) . . . . ?
N1 C1 C2 C3 -1.1(5) . . . . ?
C1 C2 C3 C4 0.8(5) . . . . ?
C2 C3 C4 C5 -0.3(5) . . . . ?
C1 N1 C5 C4 -0.2(5) . . . . ?
Ag1 N1 C5 C4 174.9(2) . . . . ?
C1 N1 C5 C6 178.7(3) . . . . ?
Ag1 N1 C5 C6 -6.2(4) . . . . ?
C3 C4 C5 N1 0.0(5) . . . . ?
C3 C4 C5 C6 -178.9(3) . . . . ?
N1 C5 C6 C7 -97(9) . . . . ?
C4 C5 C6 C7 82(9) . . . . ?
C5 C6 C7 C8 -27(13) . . . . ?
C6 C7 C8 C9 -53(5) . . . . ?
C6 C7 C8 C13 124(5) . . . . ?
C13 C8 C9 C10 -0.2(5) . . . . ?
C7 C8 C9 C10 177.3(3) . . . . ?
C8 C9 C10 C11 -0.7(5) . . . . ?
C9 C10 C11 C12 0.9(5) . . . . ?
C10 C11 C12 C13 -0.3(5) . . . . ?
C11 C12 C13 C8 -0.5(5) . . . . ?
C11 C12 C13 C14 179.9(3) . . . . ?
C9 C8 C13 C12 0.8(4) . . . . ?
C7 C8 C13 C12 -176.7(3) . . . . ?
C9 C8 C13 C14 -179.6(3) . . . . ?
C7 C8 C13 C14 2.9(4) . . . . ?
C12 C13 C14 C15 -62(12) . . . . ?
C8 C13 C14 C15 118(12) . . . . ?
C13 C14 C15 C16 144(23) . . . . ?
C20 N2 C16 C17 0.7(4) . . . . ?
Ag1 N2 C16 C17 175.7(2) . . . . ?
C20 N2 C16 C15 -178.3(3) . . . . ?
Ag1 N2 C16 C15 -3.3(4) . . . . ?
C14 C15 C16 N2 95(29) . . . . ?
C14 C15 C16 C17 -84(29) . . . . ?
N2 C16 C17 C18 -2.2(5) . . . . ?
C15 C16 C17 C18 176.8(3) . . . . ?
C16 C17 C18 C19 2.2(5) . . . . ?
C17 C18 C19 C20 -0.9(5) . . . . ?
C16 N2 C20 C19 0.7(5) . . . . ?
Ag1 N2 C20 C19 -174.3(2) . . . . ?
C18 C19 C20 N2 -0.6(5) . . . . ?
O3 S2 C21 F2 57.7(3) . . . . ?
O2 S2 C21 F2 -62.8(3) . . . . ?
O1 S2 C21 F2 177.7(2) . . . . ?
O3 S2 C21 F1 177.3(2) . . . . ?
O2 S2 C21 F1 56.7(3) . . . . ?
O1 S2 C21 F1 -62.7(3) . . . . ?
O3 S2 C21 F3 -62.7(3) . . . . ?
O2 S2 C21 F3 176.8(2) . . . . ?
O1 S2 C21 F3 57.3(3) . . . . ?
